data_9003745
loop_
_publ_author_name
'Tarantino S C'
'Zema M'

_publ_section_title
;Mixing and ordering behavior in manganocolumbite-ferrocolumbite solid
 solution: A single-crystal X-ray diffraction study Sample: KRA n4 Qm=0.844
 from Kragero, Norway Sample: Annealed at T = 600 C for t = 177 h Note:
 Occupancies calculated assuming complete Fe/Mn disorder
;
_journal_name_full 'American Mineralogist'
_journal_page_first 1291
_journal_page_last 1300
_journal_paper_doi 10.2138/am.2005.1641
_journal_volume 90
_journal_year 2005
_chemical_formula_sum 'Ca0.009 Fe0.14 Mn0.785 Nb1.775 O6 Ta0.177 Ti0.032'
_chemical_name_mineral Manganocolumbite
_space_group_IT_number 60
_symmetry_space_group_name_Hall '-P 2n 2ab'
_symmetry_space_group_name_H-M 'P b c n'
_cell_angle_alpha 90
_cell_angle_beta 90
_cell_angle_gamma 90
_cell_length_a 14.352
_cell_length_b 5.740
_cell_length_c 5.090
_cell_formula_units_Z 4
_cell_volume 419.317
_exptl_crystal_thermal_history 'Annealed at T = 600 C for t = 177 h'
_cod_original_formula_sum 'Mn.785 Fe.14 Nb1.775 Ta.177 Ti.032 Ca.009 O6'
_cod_database_code 9003745

loop_
_symmetry_equiv_pos_as_xyz
x,y,z
x,-y,1/2+z
-x,y,1/2-z
1/2-x,1/2+y,z
1/2+x,1/2-y,-z
1/2+x,1/2+y,1/2-z
1/2-x,1/2-y,1/2+z
-x,-y,-z

loop_
_atom_site_label
_atom_site_fract_x
_atom_site_fract_y
_atom_site_fract_z
_atom_site_occupancy
_atom_site_U_iso_or_equiv
MnA 0.00000 0.32096 0.25000 0.70100 0.00910
FeA 0.00000 0.32096 0.25000 0.12600 0.00910
NbA 0.00000 0.32096 0.25000 0.06100 0.00910
TaA 0.00000 0.32096 0.25000 0.03900 0.00910
TiA 0.00000 0.32096 0.25000 0.03000 0.00910
CaA 0.00000 0.32096 0.25000 0.00900 0.00910
NbB 0.16331 0.17850 0.74029 0.85700 0.00690
TaB 0.16331 0.17850 0.74029 0.06900 0.00690
MnB 0.16331 0.17850 0.74029 0.04200 0.00690
FeB 0.16331 0.17850 0.74029 0.00700 0.00690
TiB 0.16331 0.17850 0.74029 0.00100 0.00690
O1 0.09700 0.10190 0.06030 1.00000 0.01270
O2 0.41870 0.11510 0.09420 1.00000 0.01200
O3 0.75640 0.12390 0.08900 1.00000 0.00980

loop_
_cod_related_entry_id
_cod_related_entry_database
_cod_related_entry_code
1 AMCSD 0003843
2 AMCSD 0003864

loop_
_[local]_alternative_name_id
_[local]_alternative_name_type
_[local]_alternative_name_source
_[local]_alternative_name_source_id
_[local]_alternative_name_value
1 mineral AMCSD 0003843 "Manganocolumbite"
2 mineral AMCSD 0003864 "Columbite-(Mn)"

_database_code_amcsd 0003843
